data_4342145
loop_
_publ_author_name
'Maheswari, K.'
'Rao, A. Ramakrishna'
'Reddy, N. Dastagiri'

_publ_section_title
;
 Insertion of benzonitrile into Al-N and ga-N bonds: formation of fused
 carbatriaza-gallanes/alanes and their subsequent synthesis from amidines
 and trimethyl-gallium/aluminum.
;
_journal_issue 4
_journal_name_full 'Inorganic chemistry'
_journal_page_first 2000
_journal_page_last 2008
_journal_paper_doi 10.1021/ic5029096
_journal_volume 54
_journal_year 2015
_chemical_formula_moiety '2(C37 H48 Ga4 N8), C7 H8'
_chemical_formula_sum 'C81 H104 Ga8 N16'
_chemical_formula_weight 1859.56
_space_group_crystal_system triclinic
_space_group_IT_number 2
_space_group_name_Hall '-P 1'
_space_group_name_H-M_alt 'P -1'
_symmetry_space_group_name_Hall '-P 1'
_symmetry_space_group_name_H-M 'P -1'
_atom_sites_solution_hydrogens mixed
_atom_sites_solution_primary direct
_audit_creation_date 2014-10-20
_audit_creation_method
;
Olex2 1.2
(compiled 2014.08.28 svn.r2986 for OlexSys, GUI svn.r4874)
;
_cell_angle_alpha 71.830(4)
_cell_angle_beta 65.638(4)
_cell_angle_gamma 62.669(5)
_cell_formula_units_Z 1
_cell_length_a 13.0751(6)
_cell_length_b 13.6722(6)
_cell_length_c 14.7834(6)
_cell_measurement_reflns_used 4487
_cell_measurement_temperature 140(2)
_cell_measurement_theta_max 29.1145
_cell_measurement_theta_min 3.5679
_cell_volume 2114.07(19)
_computing_cell_refinement
;
CrysAlisPro, Agilent Technologies,
Version 1.171.36.21 (release 14-08-2012 CrysAlis171 .NET)
(compiled Sep 14 2012,17:21:16)
;
_computing_data_collection
;
CrysAlisPro, Agilent Technologies,
Version 1.171.36.21 (release 14-08-2012 CrysAlis171 .NET)
(compiled Sep 14 2012,17:21:16)
;
_computing_data_reduction
;
CrysAlisPro, Agilent Technologies,
Version 1.171.36.21 (release 14-08-2012 CrysAlis171 .NET)
(compiled Sep 14 2012,17:21:16)
;
_computing_molecular_graphics 'Olex2 (Dolomanov et al., 2009)'
_computing_publication_material 'Olex2 (Dolomanov et al., 2009)'
_computing_structure_refinement 'ShelXL (Sheldrick, 2008)'
_computing_structure_solution 'ShelXS (Sheldrick, 2008)'
_diffrn_ambient_temperature 140(2)
_diffrn_detector_area_resol_mean 15.9821
_diffrn_measured_fraction_theta_full 0.992
_diffrn_measured_fraction_theta_max 0.844
_diffrn_measurement_details
;
  1 omega  -74.00    4.00   1.0000   30.0000
omega____ theta____ kappa____ phi______ frames
    -      -17.3397  -57.0000    0.0000 78

  2 omega  -19.00   25.00   1.0000   30.0000
omega____ theta____ kappa____ phi______ frames
    -      -17.3397  -99.0000  -90.0000 44

  3 omega  -81.00  -43.00   1.0000   30.0000
omega____ theta____ kappa____ phi______ frames
    -      -17.3397 -178.0000 -150.0000 38

  4 omega  -90.00    5.00   1.0000   30.0000
omega____ theta____ kappa____ phi______ frames
    -      -17.3397  -37.0000 -180.0000 95

  5 omega  -25.00   11.00   1.0000   30.0000
omega____ theta____ kappa____ phi______ frames
    -      -17.3397  -99.0000  150.0000 36

  6 omega  -81.00   23.00   1.0000   30.0000
omega____ theta____ kappa____ phi______ frames
    -      -17.3397  -19.0000   60.0000 104

  7 omega  -57.00   30.00   1.0000   30.0000
omega____ theta____ kappa____ phi______ frames
    -      -17.3397   95.0000  138.0000 87
;
_diffrn_measurement_device_type 'Xcalibur, Eos'
_diffrn_measurement_method '\w scans'
_diffrn_orient_matrix_UB_11 -0.0354671000
_diffrn_orient_matrix_UB_12 -0.0229886000
_diffrn_orient_matrix_UB_13 -0.0056610000
_diffrn_orient_matrix_UB_21 -0.0400501000
_diffrn_orient_matrix_UB_22 0.0084422000
_diffrn_orient_matrix_UB_23 0.0494404000
_diffrn_orient_matrix_UB_31 -0.0359125000
_diffrn_orient_matrix_UB_32 0.0537635000
_diffrn_orient_matrix_UB_33 -0.0190428000
_diffrn_radiation_monochromator graphite
_diffrn_radiation_type MoK\a
_diffrn_radiation_wavelength 0.71073
_diffrn_reflns_av_R_equivalents 0.0492
_diffrn_reflns_av_unetI/netI 0.0839
_diffrn_reflns_Laue_measured_fraction_full 0.992
_diffrn_reflns_Laue_measured_fraction_max 0.844
_diffrn_reflns_limit_h_max 16
_diffrn_reflns_limit_h_min -17
_diffrn_reflns_limit_k_max 17
_diffrn_reflns_limit_k_min -18
_diffrn_reflns_limit_l_max 19
_diffrn_reflns_limit_l_min -20
_diffrn_reflns_number 19783
_diffrn_reflns_point_group_measured_fraction_full 0.992
_diffrn_reflns_point_group_measured_fraction_max 0.844
_diffrn_reflns_theta_full 25.000
_diffrn_reflns_theta_max 29.179
_diffrn_reflns_theta_min 3.575
_diffrn_source 'Enhance (Mo) X-ray Source'
_exptl_absorpt_coefficient_mu 2.560
_exptl_absorpt_correction_T_max 1.00000
_exptl_absorpt_correction_T_min 0.87763
_exptl_absorpt_correction_type multi-scan
_exptl_absorpt_process_details
;
CrysAlisPro, Agilent Technologies,
Version 1.171.36.21 (release 14-08-2012 CrysAlis171 .NET)
(compiled Sep 14 2012,17:21:16)
Empirical absorption correction using spherical harmonics,
 implemented in SCALE3 ABSPACK scaling algorithm.
;
_exptl_crystal_colour colourless
_exptl_crystal_colour_primary colourless
_exptl_crystal_density_diffrn 1.461
_exptl_crystal_description
;
;
_exptl_crystal_F_000 950
_exptl_crystal_size_max 0.38
_exptl_crystal_size_mid 0.25
_exptl_crystal_size_min 0.21
_refine_diff_density_max 1.301
_refine_diff_density_min -0.811
_refine_diff_density_rms 0.123
_refine_ls_extinction_method none
_refine_ls_goodness_of_fit_ref 1.016
_refine_ls_hydrogen_treatment mixed
_refine_ls_matrix_type full
_refine_ls_number_parameters 476
_refine_ls_number_reflns 9648
_refine_ls_number_restraints 0
_refine_ls_restrained_S_all 1.016
_refine_ls_R_factor_all 0.0924
_refine_ls_R_factor_gt 0.0514
_refine_ls_shift/su_max 0.001
_refine_ls_shift/su_mean 0.000
_refine_ls_structure_factor_coef Fsqd
_refine_ls_weighting_details 'w=1/[\s^2^(Fo^2^)+(0.0534P)^2^+1.7804P] where P=(Fo^2^+2Fc^2^)/3'
_refine_ls_weighting_scheme calc
_refine_ls_wR_factor_gt 0.1093
_refine_ls_wR_factor_ref 0.1292
_reflns_Friedel_coverage 0.000
_reflns_number_gt 6607
_reflns_number_total 9648
_reflns_threshold_expression 'I > 2\s(I)'
_cod_data_source_file ic5029096_si_002.cif
_cod_data_source_block compound_11
_cod_depositor_comments 'Adding full bibliography for 4342142--4342150.cif.'
_cod_database_code 4342145
_shelxl_version_number 2014/6
_chemical_oxdiff_formula 'C40 H40 Ga4 N8'
_chemical_oxdiff_usercomment 'AT 140 K, COLORLESS, BLOCK'
_shelx_space_group_comment
;
The symmetry employed for this shelxl refinement is uniquely defined
by the following loop, which should always be used as a source of
symmetry information in preference to the above space-group names.
They are only intended as comments.
;
_reflns_odcompleteness_completeness 99.27
_reflns_odcompleteness_iscentric 1
_reflns_odcompleteness_theta 26.32
_olex2_refinement_description
;
1. Fixed Uiso
 At 1.2 times of:
  All C(H) groups, All N(H) groups
 At 1.5 times of:
  All C(H,H) groups, All C(H,H,H) groups
2. Uiso/Uaniso restraints and constraints
Uiso(C40) = Uiso(C41)
Uiso(C37) = Uiso(C38)
3. Others
 Fixed Sof: C36(0.5) H36A(0.5) H36B(0.5) H36C(0.5) C37(0.5) C42(0.5) H42(0.5)
 C41(0.5) H41(0.5) C40(0.5) H40(0.5) C39(0.5) H39(0.5) C38(0.5) H38(0.5)
4.a Free rotating group:
 C36(C37,C42,C41,C40,C39,C38)
4.b Aromatic/amide H refined with riding coordinates:
 N8(H8), C34(H34), C33(H33), C35(H35), C31(H31), C19(H19), C32(H32), C29(H29),
 C16(H16), C23(H23), C14(H14), C15(H15), C20(H20), C1A(H1A), C25(H25), C28(H28),
  C21(H21), C27(H27), C22(H22), C26(H26), C42(H42), C41(H41), C40(H40),
 C39(H39), C38(H38)
4.c Idealised Me refined as rotating group:
 C6(H6A,H6B,H6C), C24(H24A,H24B,H24C), C5(H5A,H5B,H5C), C43(H43A,H43B,H43C),
 C9(H9A,H9B,H9C), C10(H10A,H10B,H10C), C8(H8A,H8B,H8C), C17(H17A,H17B,H17C),
 C36(H36A,H36B,H36C)
;
_olex2_submission_special_instructions 'No special instructions were received'

loop_
_space_group_symop_operation_xyz
'x, y, z'
'-x, -y, -z'

loop_
_atom_site_label
_atom_site_type_symbol
_atom_site_fract_x
_atom_site_fract_y
_atom_site_fract_z
_atom_site_U_iso_or_equiv
_atom_site_adp_type
_atom_site_occupancy
_atom_site_site_symmetry_order
_atom_site_calc_flag
_atom_site_refinement_flags_posn
_atom_site_refinement_flags_occupancy
_atom_site_disorder_assembly
_atom_site_disorder_group
Ga4 Ga 0.80429(4) 0.30096(4) 0.67412(3) 0.01914(12) Uani 1 1 d . . . .
Ga2 Ga 0.86791(5) 0.32210(4) 0.84506(4) 0.02229(13) Uani 1 1 d . . . .
Ga3 Ga 0.59255(5) 0.21107(4) 0.73489(4) 0.02169(13) Uani 1 1 d . . . .
Ga1 Ga 1.01050(5) 0.25485(4) 0.48619(4) 0.02096(13) Uani 1 1 d . . . .
N3 N 0.7444(3) 0.3088(3) 0.8123(3) 0.0215(8) Uani 1 1 d . . . .
N5 N 0.7443(3) 0.2235(3) 0.6345(3) 0.0203(8) Uani 1 1 d . . . .
N1 N 0.9765(3) 0.2366(3) 0.6279(3) 0.0233(8) Uani 1 1 d . . . .
N7 N 0.7572(3) 0.4524(3) 0.5967(3) 0.0219(8) Uani 1 1 d . . . .
N6 N 0.8967(3) 0.2033(3) 0.4773(3) 0.0214(8) Uani 1 1 d . . . .
N2 N 1.0175(3) 0.1981(3) 0.7769(3) 0.0214(8) Uani 1 1 d . . . .
N4 N 0.5598(3) 0.2944(3) 0.8430(3) 0.0228(8) Uani 1 1 d . . . .
C4 C 0.8269(4) 0.4882(4) 0.5089(3) 0.0232(10) Uani 1 1 d . . . .
N8 N 0.9327(4) 0.4174(3) 0.4613(3) 0.0262(9) Uani 1 1 d . . . .
H8 H 0.9756 0.4484 0.4097 0.031 Uiso 1 1 calc R . . .
C3 C 0.7952(4) 0.1891(4) 0.5468(3) 0.0183(9) Uani 1 1 d . . . .
C6 C 0.8947(4) 0.4654(4) 0.7681(3) 0.0246(10) Uani 1 1 d . . . .
H6A H 0.8917 0.4781 0.7014 0.037 Uiso 1 1 calc GR . . .
H6B H 0.9728 0.4585 0.7643 0.037 Uiso 1 1 calc GR . . .
H6C H 0.8324 0.5268 0.8023 0.037 Uiso 1 1 calc GR . . .
C24 C 0.7393(5) 0.1305(4) 0.5208(3) 0.0273(11) Uani 1 1 d . . . .
H24A H 0.7906 0.0529 0.5211 0.041 Uiso 1 1 calc GR . . .
H24B H 0.7310 0.1631 0.4552 0.041 Uiso 1 1 calc GR . . .
H24C H 0.6607 0.1383 0.5694 0.041 Uiso 1 1 calc GR . . .
C18 C 0.4395(4) 0.3094(4) 0.9123(3) 0.0240(10) Uani 1 1 d . . . .
C5 C 1.1685(4) 0.2093(4) 0.3822(4) 0.0313(11) Uani 1 1 d . . . .
H5A H 1.2208 0.2350 0.3903 0.047 Uiso 1 1 calc GR . . .
H5B H 1.1582 0.2408 0.3173 0.047 Uiso 1 1 calc GR . . .
H5C H 1.2040 0.1295 0.3881 0.047 Uiso 1 1 calc GR . . .
C30 C 0.9338(4) 0.1793(4) 0.3773(3) 0.0203(9) Uani 1 1 d . . . .
C2 C 0.6321(4) 0.3161(4) 0.8700(3) 0.0232(10) Uani 1 1 d . . . .
C43 C 0.7862(5) 0.6090(4) 0.4631(4) 0.0316(12) Uani 1 1 d . . . .
H43A H 0.7327 0.6238 0.4272 0.047 Uiso 1 1 calc GR . . .
H43B H 0.8558 0.6257 0.4177 0.047 Uiso 1 1 calc GR . . .
H43C H 0.7442 0.6546 0.5153 0.047 Uiso 1 1 calc GR . . .
C7 C 0.8597(6) 0.2885(5) 0.9875(4) 0.0337(12) Uani 1 1 d . . . .
H7A H 0.798(5) 0.347(5) 1.027(4) 0.051 Uiso 1 1 d R . . .
H7B H 0.841(5) 0.222(5) 1.025(4) 0.051 Uiso 1 1 d R . . .
C34 C 1.0396(4) 0.0523(4) 0.2560(4) 0.0290(11) Uani 1 1 d . . . .
H34 H 1.0828 -0.0200 0.2413 0.035 Uiso 1 1 calc R . . .
C9 C 0.4566(5) 0.2989(4) 0.6782(4) 0.0338(12) Uani 1 1 d . . . .
H9A H 0.4239 0.3752 0.6875 0.051 Uiso 1 1 calc GR . . .
H9B H 0.3942 0.2692 0.7119 0.051 Uiso 1 1 calc GR . . .
H9C H 0.4859 0.2948 0.6077 0.051 Uiso 1 1 calc GR . . .
C33 C 1.0144(5) 0.1402(4) 0.1807(4) 0.0320(12) Uani 1 1 d . . . .
H33 H 1.0412 0.1272 0.1151 0.038 Uiso 1 1 calc R . . .
C1 C 1.0506(4) 0.1843(4) 0.6821(3) 0.0232(10) Uani 1 1 d . . . .
C35 C 1.0004(4) 0.0718(4) 0.3545(3) 0.0254(10) Uani 1 1 d . . . .
H35 H 1.0189 0.0124 0.4049 0.030 Uiso 1 1 calc R . . .
C10 C 1.1789(4) 0.1052(4) 0.6350(4) 0.0304(11) Uani 1 1 d . . . .
H10A H 1.1881 0.0993 0.5688 0.046 Uiso 1 1 calc GR . . .
H10B H 1.1935 0.0331 0.6756 0.046 Uiso 1 1 calc GR . . .
H10C H 1.2361 0.1334 0.6307 0.046 Uiso 1 1 calc GR . . .
C8 C 0.6207(5) 0.0551(4) 0.8008(4) 0.0326(12) Uani 1 1 d . . . .
H8A H 0.6550 0.0081 0.7508 0.049 Uiso 1 1 calc GR . . .
H8B H 0.5449 0.0500 0.8461 0.049 Uiso 1 1 calc GR . . .
H8C H 0.6758 0.0317 0.8376 0.049 Uiso 1 1 calc GR . . .
C31 C 0.9112(4) 0.2668(4) 0.3010(3) 0.0277(11) Uani 1 1 d . . . .
H31 H 0.8701 0.3394 0.3152 0.033 Uiso 1 1 calc R . . .
C11 C 1.1047(4) 0.1433(4) 0.8307(3) 0.0249(10) Uani 1 1 d . . . .
C19 C 0.4185(5) 0.2277(4) 0.9939(4) 0.0311(11) Uani 1 1 d . . . .
H19 H 0.4831 0.1621 1.0038 0.037 Uiso 1 1 calc R . . .
C12 C 0.6334(4) 0.5259(4) 0.6359(3) 0.0247(10) Uani 1 1 d . . . .
C32 C 0.9490(5) 0.2480(4) 0.2028(4) 0.0302(11) Uani 1 1 d . . . .
H32 H 0.9306 0.3074 0.1523 0.036 Uiso 1 1 calc R . . .
C29 C 0.5484(5) 0.5449(4) 0.5915(4) 0.0321(12) Uani 1 1 d . . . .
H29 H 0.5731 0.5121 0.5357 0.039 Uiso 1 1 calc R . . .
C16 C 1.1771(5) 0.1942(4) 0.8259(4) 0.0332(12) Uani 1 1 d . . . .
H16 H 1.1734 0.2616 0.7839 0.040 Uiso 1 1 calc R . . .
C17 C 0.5861(5) 0.3503(5) 0.9714(4) 0.0355(12) Uani 1 1 d . . . .
H17A H 0.5972 0.2851 1.0215 0.053 Uiso 1 1 calc GR . . .
H17B H 0.5014 0.3971 0.9868 0.053 Uiso 1 1 calc GR . . .
H17C H 0.6305 0.3904 0.9708 0.053 Uiso 1 1 calc GR . . .
C23 C 0.3422(5) 0.4042(4) 0.8972(4) 0.0333(12) Uani 1 1 d . . . .
H23 H 0.3546 0.4584 0.8420 0.040 Uiso 1 1 calc R . . .
C14 C 1.2633(5) 0.0451(5) 0.9428(4) 0.0367(13) Uani 1 1 d . . . .
H14 H 1.3157 0.0126 0.9808 0.044 Uiso 1 1 calc R . . .
C15 C 1.2551(5) 0.1468(5) 0.8824(4) 0.0379(13) Uani 1 1 d . . . .
H15 H 1.3017 0.1831 0.8797 0.045 Uiso 1 1 calc R . . .
C20 C 0.3024(5) 0.2433(5) 1.0604(4) 0.0399(14) Uani 1 1 d . . . .
H20 H 0.2900 0.1884 1.1148 0.048 Uiso 1 1 calc R . . .
C13 C 1.1144(5) 0.0399(4) 0.8901(4) 0.0327(12) Uani 1 1 d . . . .
C1A C 1.1940(5) -0.0080(4) 0.9467(4) 0.0380(13) Uani 1 1 d . . . .
H1A H 1.2000 -0.0764 0.9874 0.046 Uiso 1 1 calc R . . .
C25 C 0.5935(5) 0.5727(4) 0.7206(4) 0.0398(13) Uani 1 1 d . . . .
H25 H 0.6480 0.5589 0.7526 0.048 Uiso 1 1 calc R . . .
C28 C 0.4275(5) 0.6128(4) 0.6307(4) 0.0392(13) Uani 1 1 d . . . .
H28 H 0.3714 0.6259 0.6006 0.047 Uiso 1 1 calc R . . .
C21 C 0.2062(5) 0.3387(5) 1.0466(4) 0.0426(14) Uani 1 1 d . . . .
H21 H 0.1287 0.3492 1.0922 0.051 Uiso 1 1 calc R . . .
C27 C 0.3908(5) 0.6601(4) 0.7131(4) 0.0401(14) Uani 1 1 d . . . .
H27 H 0.3099 0.7059 0.7389 0.048 Uiso 1 1 calc R . . .
C22 C 0.2241(5) 0.4201(5) 0.9642(5) 0.0461(15) Uani 1 1 d . . . .
H22 H 0.1587 0.4845 0.9536 0.055 Uiso 1 1 calc R . . .
C26 C 0.4725(5) 0.6404(5) 0.7579(4) 0.0479(16) Uani 1 1 d . . . .
H26 H 0.4466 0.6728 0.8142 0.057 Uiso 1 1 calc R . . .
H13 H 1.069(5) 0.000(5) 0.893(4) 0.054(18) Uiso 1 1 d . . . .
H7C H 0.936(5) 0.290(4) 0.987(4) 0.048(17) Uiso 1 1 d . . . .
C36 C 0.4846(11) -0.1021(9) 0.7243(7) 0.057(3) Uiso 0.5 1 d . P A -1
H36A H 0.4127 -0.1188 0.7573 0.086 Uiso 0.5 1 calc GR P A -1
H36B H 0.4831 -0.0533 0.7598 0.086 Uiso 0.5 1 calc GR P A -1
H36C H 0.5550 -0.1699 0.7233 0.086 Uiso 0.5 1 calc GR P A -1
C37 C 0.4889(9) -0.0462(8) 0.6180(6) 0.104(5) Uiso 0.5 1 d G P A -1
C42 C 0.4980(11) -0.1022(9) 0.5484(7) 0.113(7) Uiso 0.5 1 d G P A -1
H42 H 0.4995 -0.1743 0.5686 0.136 Uiso 0.5 1 calc R P A -1
C41 C 0.5049(14) -0.0516(11) 0.4493(7) 0.080(3) Uiso 0.5 1 d G P A -1
H41 H 0.5111 -0.0901 0.4042 0.096 Uiso 0.5 1 calc R P A -1
C40 C 0.5026(14) 0.0567(11) 0.4179(7) 0.080(3) Uiso 0.5 1 d G P A -1
H40 H 0.5073 0.0905 0.3519 0.096 Uiso 0.5 1 calc R P A -1
C39 C 0.4932(13) 0.1137(9) 0.4864(8) 0.092(6) Uiso 0.5 1 d G P A -1
H39 H 0.4914 0.1859 0.4661 0.110 Uiso 0.5 1 calc R P A -1
C38 C 0.4863(11) 0.0626(8) 0.5854(7) 0.104(5) Uiso 0.5 1 d G P A -1
H38 H 0.4800 0.1013 0.6305 0.124 Uiso 0.5 1 calc R P A -1

loop_
_atom_site_aniso_label
_atom_site_aniso_U_11
_atom_site_aniso_U_22
_atom_site_aniso_U_33
_atom_site_aniso_U_23
_atom_site_aniso_U_13
_atom_site_aniso_U_12
Ga4 0.0200(3) 0.0264(3) 0.0142(2) -0.0026(2) -0.0055(2) -0.0117(2)
Ga2 0.0261(3) 0.0301(3) 0.0165(3) -0.0038(2) -0.0079(2) -0.0142(2)
Ga3 0.0214(3) 0.0303(3) 0.0171(3) -0.0027(2) -0.0056(2) -0.0139(2)
Ga1 0.0207(3) 0.0291(3) 0.0156(3) -0.0038(2) -0.0040(2) -0.0129(2)
N3 0.022(2) 0.032(2) 0.0137(19) -0.0030(16) -0.0057(16) -0.0130(18)
N5 0.023(2) 0.0259(19) 0.0163(19) -0.0038(16) -0.0045(16) -0.0140(17)
N1 0.022(2) 0.033(2) 0.019(2) -0.0052(17) -0.0076(16) -0.0127(18)
N7 0.020(2) 0.0278(19) 0.0165(19) -0.0022(16) -0.0056(16) -0.0085(17)
N6 0.027(2) 0.028(2) 0.0143(19) -0.0033(16) -0.0079(16) -0.0133(18)
N2 0.024(2) 0.031(2) 0.0173(19) -0.0028(16) -0.0097(16) -0.0144(18)
N4 0.020(2) 0.032(2) 0.018(2) -0.0067(17) -0.0018(16) -0.0138(18)
C4 0.030(3) 0.029(2) 0.020(2) -0.001(2) -0.011(2) -0.016(2)
N8 0.026(2) 0.031(2) 0.021(2) -0.0001(17) -0.0023(17) -0.0170(19)
C3 0.019(2) 0.026(2) 0.013(2) 0.0009(18) -0.0067(18) -0.0119(19)
C6 0.019(2) 0.032(2) 0.015(2) 0.013(2) -0.0058(19) -0.014(2)
C24 0.033(3) 0.036(3) 0.021(2) -0.004(2) -0.009(2) -0.020(2)
C18 0.022(3) 0.035(3) 0.021(2) -0.010(2) -0.0025(19) -0.015(2)
C5 0.028(3) 0.045(3) 0.022(3) -0.005(2) -0.001(2) -0.021(2)
C30 0.020(2) 0.028(2) 0.015(2) -0.0035(19) -0.0059(18) -0.011(2)
C2 0.027(3) 0.024(2) 0.018(2) -0.0033(19) -0.0039(19) -0.011(2)
C43 0.030(3) 0.027(2) 0.030(3) 0.001(2) -0.007(2) -0.011(2)
C7 0.043(4) 0.045(3) 0.022(3) -0.006(2) -0.013(2) -0.020(3)
C34 0.028(3) 0.036(3) 0.027(3) -0.011(2) -0.006(2) -0.013(2)
C9 0.031(3) 0.045(3) 0.028(3) -0.004(2) -0.012(2) -0.015(3)
C33 0.032(3) 0.053(3) 0.019(3) -0.009(2) -0.004(2) -0.024(3)
C1 0.025(3) 0.029(2) 0.024(2) -0.004(2) -0.007(2) -0.018(2)
C35 0.028(3) 0.029(2) 0.020(2) -0.002(2) -0.008(2) -0.013(2)
C10 0.027(3) 0.037(3) 0.027(3) -0.005(2) -0.013(2) -0.008(2)
C8 0.034(3) 0.035(3) 0.028(3) -0.005(2) -0.007(2) -0.014(2)
C31 0.026(3) 0.038(3) 0.023(3) -0.006(2) -0.004(2) -0.018(2)
C11 0.024(3) 0.038(3) 0.016(2) 0.000(2) -0.0071(19) -0.017(2)
C19 0.038(3) 0.030(3) 0.024(3) -0.001(2) -0.010(2) -0.014(2)
C12 0.027(3) 0.024(2) 0.019(2) 0.003(2) -0.009(2) -0.010(2)
C32 0.032(3) 0.040(3) 0.021(3) 0.002(2) -0.010(2) -0.019(2)
C29 0.031(3) 0.033(3) 0.035(3) -0.006(2) -0.012(2) -0.012(2)
C16 0.038(3) 0.043(3) 0.028(3) 0.004(2) -0.015(2) -0.026(3)
C17 0.032(3) 0.053(3) 0.028(3) -0.017(3) -0.001(2) -0.021(3)
C23 0.032(3) 0.028(3) 0.034(3) -0.002(2) -0.004(2) -0.016(2)
C14 0.028(3) 0.049(3) 0.032(3) -0.004(3) -0.018(2) -0.008(3)
C15 0.032(3) 0.058(3) 0.034(3) -0.004(3) -0.015(2) -0.024(3)
C20 0.045(4) 0.048(3) 0.026(3) -0.004(3) 0.001(2) -0.029(3)
C13 0.037(3) 0.034(3) 0.030(3) 0.002(2) -0.013(2) -0.018(3)
C1A 0.044(3) 0.035(3) 0.030(3) 0.003(2) -0.020(3) -0.010(3)
C25 0.037(3) 0.046(3) 0.033(3) -0.012(3) -0.017(3) -0.004(3)
C28 0.031(3) 0.041(3) 0.046(4) -0.002(3) -0.016(3) -0.013(3)
C21 0.032(3) 0.052(3) 0.043(3) -0.016(3) 0.010(3) -0.029(3)
C27 0.026(3) 0.035(3) 0.036(3) 0.001(3) -0.004(2) -0.003(2)
C22 0.025(3) 0.040(3) 0.062(4) -0.011(3) -0.005(3) -0.009(3)
C26 0.044(4) 0.054(4) 0.030(3) -0.013(3) -0.007(3) -0.005(3)

loop_
_atom_type_symbol
_atom_type_description
_atom_type_scat_dispersion_real
_atom_type_scat_dispersion_imag
_atom_type_scat_source
C C 0.0033 0.0016 'International Tables Vol C Tables 4.2.6.8 and 6.1.1.4'
H H 0.0000 0.0000 'International Tables Vol C Tables 4.2.6.8 and 6.1.1.4'
Ga Ga 0.2307 1.6083 'International Tables Vol C Tables 4.2.6.8 and 6.1.1.4'
N N 0.0061 0.0033 'International Tables Vol C Tables 4.2.6.8 and 6.1.1.4'

loop_
_geom_angle_atom_site_label_1
_geom_angle_atom_site_label_2
_geom_angle_atom_site_label_3
_geom_angle
N3 Ga4 Ga1 150.11(12)
N3 Ga4 N5 115.16(16)
N3 Ga4 N1 111.21(16)
N3 Ga4 N7 110.12(16)
N5 Ga4 Ga1 86.15(11)
N5 Ga4 N7 104.90(15)
N1 Ga4 Ga1 39.30(11)
N1 Ga4 N5 108.61(16)
N1 Ga4 N7 106.31(16)
N7 Ga4 Ga1 81.92(11)
N3 Ga2 N2 99.76(15)
N3 Ga2 C6 110.43(17)
N3 Ga2 C7 118.4(2)
N2 Ga2 C6 105.12(17)
C7 Ga2 N2 106.0(2)
C7 Ga2 C6 114.9(2)
N5 Ga3 N4 102.85(15)
N5 Ga3 C9 109.71(18)
N5 Ga3 C8 110.75(18)
C9 Ga3 N4 105.74(19)
C8 Ga3 N4 105.30(18)
C8 Ga3 C9 120.7(2)
N1 Ga1 Ga4 38.90(11)
N1 Ga1 N6 102.77(15)
N1 Ga1 N8 98.29(16)
N1 Ga1 C5 128.28(19)
N6 Ga1 Ga4 75.65(11)
N8 Ga1 Ga4 78.31(11)
N8 Ga1 N6 103.80(16)
C5 Ga1 Ga4 167.18(15)
C5 Ga1 N6 112.54(19)
C5 Ga1 N8 108.05(19)
Ga4 N3 Ga2 107.28(18)
C2 N3 Ga4 123.3(3)
C2 N3 Ga2 129.1(3)
Ga4 N5 Ga3 112.49(18)
C3 N5 Ga4 122.9(3)
C3 N5 Ga3 124.5(3)
Ga4 N1 Ga1 101.80(17)
C1 N1 Ga4 127.9(3)
C1 N1 Ga1 130.0(3)
C4 N7 Ga4 125.9(3)
C4 N7 C12 118.4(4)
C12 N7 Ga4 115.5(3)
C3 N6 Ga1 131.0(3)
C3 N6 C30 118.7(4)
C30 N6 Ga1 110.3(3)
C1 N2 Ga2 125.3(3)
C1 N2 C11 120.1(4)
C11 N2 Ga2 112.5(3)
C18 N4 Ga3 108.4(3)
C2 N4 Ga3 132.8(3)
C2 N4 C18 117.4(4)
N7 C4 C43 120.8(4)
N8 C4 N7 120.1(4)
N8 C4 C43 119.1(4)
C4 N8 Ga1 132.0(3)
N5 C3 N6 123.2(4)
N5 C3 C24 119.2(4)
N6 C3 C24 117.6(4)
C19 C18 N4 121.3(4)
C23 C18 N4 120.0(4)
C23 C18 C19 118.7(4)
C35 C30 N6 121.8(4)
C31 C30 N6 118.9(4)
C31 C30 C35 119.1(4)
N3 C2 N4 123.8(4)
N3 C2 C17 117.2(4)
N4 C2 C17 118.9(4)
C33 C34 C35 120.1(5)
C34 C33 C32 120.0(5)
N1 C1 N2 122.5(4)
N1 C1 C10 118.9(4)
N2 C1 C10 118.5(4)
C30 C35 C34 120.3(4)
C30 C31 C32 120.9(5)
C16 C11 N2 120.4(4)
C16 C11 C13 119.2(4)
C13 C11 N2 120.4(4)
C20 C19 C18 120.8(5)
C29 C12 N7 119.3(4)
C25 C12 N7 121.9(4)
C25 C12 C29 118.6(5)
C33 C32 C31 119.6(5)
C28 C29 C12 120.1(5)
C11 C16 C15 121.3(5)
C18 C23 C22 120.7(5)
C1A C14 C15 120.0(5)
C14 C15 C16 119.5(5)
C21 C20 C19 120.5(5)
C11 C13 C1A 119.2(5)
C14 C1A C13 120.7(5)
C12 C25 C26 120.0(5)
C27 C28 C29 120.1(5)
C20 C21 C22 119.9(5)
C26 C27 C28 120.2(5)
C21 C22 C23 119.4(5)
C27 C26 C25 120.9(6)
C42 C37 C36 121.0
C38 C37 C36 121.0
C38 C37 C42 118.1
C41 C42 C37 121.1
C42 C41 C40 120.2
C41 C40 C39 119.4
C38 C39 C40 120.1
C39 C38 C37 121.1

loop_
_geom_bond_atom_site_label_1
_geom_bond_atom_site_label_2
_geom_bond_distance
Ga4 Ga1 2.9559(7)
Ga4 N3 1.880(4)
Ga4 N5 1.899(4)
Ga4 N1 1.896(4)
Ga4 N7 1.977(4)
Ga2 N3 1.961(4)
Ga2 N2 2.027(4)
Ga2 C6 2.041(4)
Ga2 C7 1.978(5)
Ga3 N5 1.973(4)
Ga3 N4 2.040(4)
Ga3 C9 1.987(5)
Ga3 C8 1.977(5)
Ga1 N1 1.913(4)
Ga1 N6 1.977(4)
Ga1 N8 1.957(4)
Ga1 C5 1.952(5)
N3 C2 1.333(6)
N5 C3 1.314(5)
N1 C1 1.320(6)
N7 C4 1.339(6)
N7 C12 1.436(6)
N6 C3 1.357(5)
N6 C30 1.447(5)
N2 C1 1.332(6)
N2 C11 1.444(5)
N4 C18 1.439(6)
N4 C2 1.336(6)
C4 N8 1.318(6)
C4 C43 1.504(6)
C3 C24 1.513(6)
C18 C19 1.395(6)
C18 C23 1.374(7)
C30 C35 1.388(6)
C30 C31 1.378(6)
C2 C17 1.505(6)
C34 C33 1.376(7)
C34 C35 1.398(6)
C33 C32 1.387(7)
C1 C10 1.519(6)
C31 C32 1.393(7)
C11 C16 1.379(6)
C11 C13 1.392(7)
C19 C20 1.384(7)
C12 C29 1.402(7)
C12 C25 1.379(7)
C29 C28 1.389(7)
C16 C15 1.384(7)
C23 C22 1.406(7)
C14 C15 1.382(7)
C14 C1A 1.372(8)
C20 C21 1.366(8)
C13 C1A 1.402(7)
C25 C26 1.385(7)
C28 C27 1.364(8)
C21 C22 1.391(8)
C27 C26 1.363(8)
C36 C37 1.5070
C37 C42 1.4026
C37 C38 1.4021
C42 C41 1.3960
C41 C40 1.3964
C40 C39 1.3969
C39 C38 1.3960
